data_7709076
loop_
_publ_author_name
'Miller-Clark, Lyndsy A.'
'Christ, Peter E.'
'Ren, Tong'

_publ_section_title
;
 Diruthenium aryl compounds -- tuning of electrochemical responses and
 solubility
;
_journal_name_full 'Dalton Transactions'
_journal_paper_doi 10.1039/D1DT03957A
_journal_year 2022
_chemical_formula_moiety 'C59 H59 N8 O9 Ru2'
_chemical_formula_sum 'C59 H59 N8 O9 Ru2'
_chemical_formula_weight 1226.28
_space_group_crystal_system monoclinic
_space_group_IT_number 14
_space_group_name_Hall '-P 2ybc'
_space_group_name_H-M_alt 'P 1 21/c 1'
_atom_sites_solution_hydrogens geom
_atom_sites_solution_primary direct
_atom_sites_solution_secondary difmap
_audit_creation_method SHELXL-2018/3
_audit_update_record
;
2021-11-19 deposited with the CCDC.	2021-12-09 downloaded from the CCDC.
;
_cell_angle_alpha 90
_cell_angle_beta 100.676(2)
_cell_angle_gamma 90
_cell_formula_units_Z 4
_cell_length_a 20.7861(9)
_cell_length_b 15.6582(6)
_cell_length_c 17.0761(7)
_cell_measurement_reflns_used 9096
_cell_measurement_temperature 150(2)
_cell_measurement_theta_max 28.2912
_cell_measurement_theta_min 2.7720
_cell_volume 5461.6(4)
_computing_cell_refinement 'SAINT V8.40B (Bruker, 2019)'
_computing_data_collection 'Apex3 v2019.11-0 (Bruker, 2019)'
_computing_data_reduction 'SAINT V8.40B (Bruker, 2019)'
_computing_structure_refinement
;  
SHELXL-2018/3 (Sheldrick, 2015, 2018), 
SHELXLE Rev1183 (H\"ubschle et al., 2011)
;
_computing_structure_solution 'SHELXS-97 (Sheldrick, 2008)'
_diffrn_ambient_temperature 150(2)
_diffrn_detector_area_resol_mean 7.4074
_diffrn_measured_fraction_theta_full 0.999
_diffrn_measured_fraction_theta_max 0.997
_diffrn_measurement_device_type
;
Bruker AXS D8 Quest diffractometer with PhotonII charge-integrating pixel 
array detector (CPAD)
;
_diffrn_measurement_method 'omega and phi scans'
_diffrn_radiation_monochromator 'Triumph curved graphite crystal'
_diffrn_radiation_type MoK\a
_diffrn_radiation_wavelength 0.71073
_diffrn_reflns_av_R_equivalents 0.0635
_diffrn_reflns_av_unetI/netI 0.0216
_diffrn_reflns_Laue_measured_fraction_full 0.999
_diffrn_reflns_Laue_measured_fraction_max 0.997
_diffrn_reflns_limit_h_max 27
_diffrn_reflns_limit_h_min -27
_diffrn_reflns_limit_k_max 20
_diffrn_reflns_limit_k_min -20
_diffrn_reflns_limit_l_max 22
_diffrn_reflns_limit_l_min -22
_diffrn_reflns_number 231309
_diffrn_reflns_point_group_measured_fraction_full 0.999
_diffrn_reflns_point_group_measured_fraction_max 0.997
_diffrn_reflns_theta_full 25.242
_diffrn_reflns_theta_max 28.337
_diffrn_reflns_theta_min 2.381
_diffrn_source 'fine focus sealed tube X-ray source'
_diffrn_source_current '30 mA'
_diffrn_source_voltage '50 kV'
_exptl_absorpt_coefficient_mu 0.618
_exptl_absorpt_correction_T_max 0.7457
_exptl_absorpt_correction_T_min 0.6782
_exptl_absorpt_correction_type multi-scan
_exptl_absorpt_process_details
;
SADABS 2016/2: Krause, L., Herbst-Irmer, R., Sheldrick G.M. & Stalke D. (2015). J. Appl. Cryst. 48 3-10.
;
_exptl_crystal_colour black
_exptl_crystal_density_diffrn 1.491
_exptl_crystal_description plate
_exptl_crystal_F_000 2516
_exptl_crystal_size_max 0.200
_exptl_crystal_size_mid 0.190
_exptl_crystal_size_min 0.050
_refine_diff_density_max 0.708
_refine_diff_density_min -0.768
_refine_diff_density_rms 0.074
_refine_ls_extinction_method none
_refine_ls_goodness_of_fit_ref 1.105
_refine_ls_hydrogen_treatment constr
_refine_ls_matrix_type full
_refine_ls_number_parameters 713
_refine_ls_number_reflns 13586
_refine_ls_number_restraints 0
_refine_ls_restrained_S_all 1.105
_refine_ls_R_factor_all 0.0396
_refine_ls_R_factor_gt 0.0301
_refine_ls_shift/su_max 0.002
_refine_ls_shift/su_mean 0.000
_refine_ls_structure_factor_coef Fsqd
_refine_ls_weighting_details 'w=1/[\s^2^(Fo^2^)+(0.0179P)^2^+8.7335P] where P=(Fo^2^+2Fc^2^)/3'
_refine_ls_weighting_scheme calc
_refine_ls_wR_factor_gt 0.0669
_refine_ls_wR_factor_ref 0.0729
_reflns_Friedel_coverage 0.000
_reflns_number_gt 11731
_reflns_number_total 13586
_reflns_threshold_expression 'I > 2\s(I)'
_cod_data_source_file d1dt03957a2.cif
_cod_data_source_block LAM_1_39
_cod_original_sg_symbol_H-M 'P 21/c'
_cod_database_code 7709076
_shelx_shelxl_version_number 2018/3
_shelx_space_group_comment
;
The symmetry employed for this shelxl refinement is uniquely defined
by the following loop, which should always be used as a source of
symmetry information in preference to the above space-group names.
They are only intended as comments.
;
_shelx_estimated_absorpt_t_min 0.886
_shelx_estimated_absorpt_t_max 0.970

loop_
_space_group_symop_operation_xyz
'x, y, z'
'-x, y+1/2, -z+1/2'
'-x, -y, -z'
'x, -y-1/2, z-1/2'

loop_
_atom_site_label
_atom_site_type_symbol
_atom_site_fract_x
_atom_site_fract_y
_atom_site_fract_z
_atom_site_U_iso_or_equiv
_atom_site_adp_type
_atom_site_occupancy
_atom_site_site_symmetry_order
_atom_site_calc_flag
_atom_site_refinement_flags_posn
_atom_site_refinement_flags_adp
_atom_site_refinement_flags_occupancy
_atom_site_disorder_assembly
_atom_site_disorder_group
Ru1 Ru 0.15883(2) 0.58787(2) 0.38915(2) 0.01493(4) Uani 1 1 d . . . . .
O1 O 0.44997(10) 0.57897(16) 0.16851(15) 0.0536(6) Uani 1 1 d . . . . .
N1 N 0.08909(8) 0.51282(11) 0.31088(10) 0.0175(3) Uani 1 1 d . . . . .
C1 C 0.02520(11) 0.50699(14) 0.31777(13) 0.0224(4) Uani 1 1 d . . . . .
H1 H 0.013132 0.528948 0.364861 0.027 Uiso 1 1 calc R U . . .
Ru2 Ru 0.23914(2) 0.51698(2) 0.33468(2) 0.01540(4) Uani 1 1 d . . . . .
N2 N 0.17065(9) 0.48320(12) 0.23836(10) 0.0194(3) Uani 1 1 d . . . . .
C2 C -0.02303(12) 0.47171(17) 0.26166(15) 0.0301(5) Uani 1 1 d . . . . .
H2 H -0.066997 0.469404 0.269764 0.036 Uiso 1 1 calc R U . . .
O3 O 0.49720(8) 0.38174(12) 0.41090(11) 0.0350(4) Uani 1 1 d . . . . .
N3 N 0.23564(8) 0.66142(11) 0.45515(10) 0.0178(3) Uani 1 1 d . . . . .
C3 C -0.00596(12) 0.43923(17) 0.19223(15) 0.0316(5) Uani 1 1 d . . . . .
H3 H -0.038314 0.414841 0.151818 0.038 Uiso 1 1 calc R U . . .
O4 O 0.42528(9) 0.39235(13) 0.65352(11) 0.0375(4) Uani 1 1 d . . . . .
N4 N 0.30631(8) 0.55380(12) 0.43034(10) 0.0188(3) Uani 1 1 d . . . . .
C4 C 0.05798(12) 0.44294(16) 0.18312(14) 0.0275(5) Uani 1 1 d . . . . .
H4 H 0.070155 0.420252 0.136360 0.033 Uiso 1 1 calc R U . . .
O5 O 0.31018(10) 0.34070(13) 0.08043(11) 0.0390(4) Uani 1 1 d . . . . .
N5 N 0.25362(9) 0.62955(12) 0.27924(10) 0.0208(4) Uani 1 1 d . . . . .
C5 C 0.10644(10) 0.48048(13) 0.24302(12) 0.0194(4) Uani 1 1 d . . . . .
O6 O 0.16361(9) 0.56018(12) -0.03425(9) 0.0299(4) Uani 1 1 d . . . . .
N6 N 0.14978(9) 0.67154(11) 0.29346(10) 0.0192(3) Uani 1 1 d . . . . .
C6 C 0.19088(10) 0.47009(14) 0.16435(12) 0.0207(4) Uani 1 1 d . . . . .
O7 O 0.13724(8) 0.15089(11) 0.25634(11) 0.0299(4) Uani 1 1 d . . . . .
N7 N 0.17873(9) 0.49518(11) 0.48023(10) 0.0183(3) Uani 1 1 d . . . . .
C7 C 0.16704(11) 0.52045(15) 0.09834(13) 0.0227(4) Uani 1 1 d . . . . .
H7 H 0.134926 0.562945 0.101167 0.027 Uiso 1 1 calc R U . . .
O8 O 0.35682(9) 0.15307(12) 0.37865(12) 0.0371(4) Uani 1 1 d . . . . .
N8 N 0.22278(9) 0.40863(11) 0.39412(10) 0.0182(3) Uani 1 1 d . . . . .
C8 C 0.19076(11) 0.50800(15) 0.02769(13) 0.0238(4) Uani 1 1 d . . . . .
O9 O -0.06006(9) 0.76178(13) 0.55826(11) 0.0364(4) Uani 1 1 d . . . . .
C9 C 0.18783(14) 0.55265(19) -0.10700(14) 0.0361(6) Uani 1 1 d . . . . .
H9A H 0.176936 0.496045 -0.130172 0.054 Uiso 1 1 calc R U . . .
H9B H 0.235471 0.560098 -0.096217 0.054 Uiso 1 1 calc R U . . .
H9C H 0.167704 0.596656 -0.144489 0.054 Uiso 1 1 calc R U . . .
C10 C 0.23857(12) 0.44739(16) 0.02301(13) 0.0275(5) Uani 1 1 d . . . . .
H10 H 0.254651 0.439422 -0.025049 0.033 Uiso 1 1 calc R U . . .
C11 C 0.26257(12) 0.39832(16) 0.09036(14) 0.0278(5) Uani 1 1 d . . . . .
C12 C 0.23904(11) 0.40798(15) 0.16072(13) 0.0247(4) Uani 1 1 d . . . . .
H12 H 0.255196 0.373217 0.205664 0.030 Uiso 1 1 calc R U . . .
C13 C 0.33703(15) 0.28899(19) 0.14678(18) 0.0425(7) Uani 1 1 d . . . . .
H13A H 0.302559 0.252886 0.161320 0.064 Uiso 1 1 calc R U . . .
H13B H 0.355356 0.325571 0.191996 0.064 Uiso 1 1 calc R U . . .
H13C H 0.371694 0.252824 0.132821 0.064 Uiso 1 1 calc R U . . .
C14 C 0.35858(10) 0.49979(13) 0.46419(13) 0.0200(4) Uani 1 1 d . . . . .
C15 C 0.40202(10) 0.47021(14) 0.41735(13) 0.0225(4) Uani 1 1 d . . . . .
H15 H 0.397903 0.487572 0.363343 0.027 Uiso 1 1 calc R U . . .
C16 C 0.45173(11) 0.41451(15) 0.45151(15) 0.0262(5) Uani 1 1 d . . . . .
C17 C 0.49217(14) 0.4055(2) 0.32970(17) 0.0410(6) Uani 1 1 d . . . . .
H17A H 0.528482 0.380218 0.308422 0.062 Uiso 1 1 calc R U . . .
H17B H 0.494040 0.467876 0.325651 0.062 Uiso 1 1 calc R U . . .
H17C H 0.450517 0.384896 0.299016 0.062 Uiso 1 1 calc R U . . .
C18 C 0.45863(11) 0.38921(15) 0.53037(15) 0.0286(5) Uani 1 1 d . . . . .
H18 H 0.492935 0.351584 0.552970 0.034 Uiso 1 1 calc R U . . .
C19 C 0.41476(11) 0.41957(15) 0.57589(14) 0.0266(5) Uani 1 1 d . . . . .
C20 C 0.36392(11) 0.47411(15) 0.54326(13) 0.0236(4) Uani 1 1 d . . . . .
H20 H 0.333379 0.493492 0.574380 0.028 Uiso 1 1 calc R U . . .
C21 C 0.38398(16) 0.4270(2) 0.70403(16) 0.0454(7) Uani 1 1 d . . . . .
H21A H 0.387786 0.489431 0.705054 0.068 Uiso 1 1 calc R U . . .
H21B H 0.397442 0.404557 0.758150 0.068 Uiso 1 1 calc R U . . .
H21C H 0.338431 0.410878 0.683469 0.068 Uiso 1 1 calc R U . . .
C22 C 0.29734(10) 0.62731(14) 0.46856(12) 0.0192(4) Uani 1 1 d . . . . .
C23 C 0.34991(11) 0.67088(15) 0.51762(14) 0.0252(5) Uani 1 1 d . . . . .
H23 H 0.392098 0.645433 0.529100 0.030 Uiso 1 1 calc R U . . .
C24 C 0.33980(12) 0.74927(16) 0.54825(14) 0.0289(5) Uani 1 1 d . . . . .
H24 H 0.374904 0.778812 0.580620 0.035 Uiso 1 1 calc R U . . .
C25 C 0.27753(12) 0.78553(16) 0.53160(15) 0.0294(5) Uani 1 1 d . . . . .
H25 H 0.269625 0.840491 0.551399 0.035 Uiso 1 1 calc R U . . .
C26 C 0.22771(11) 0.73982(14) 0.48576(14) 0.0242(4) Uani 1 1 d . . . . .
H26 H 0.185297 0.764674 0.474942 0.029 Uiso 1 1 calc R U . . .
C27 C 0.08295(10) 0.65038(13) 0.44251(11) 0.0170(4) Uani 1 1 d . . . . .
C28 C 0.06900(11) 0.73725(15) 0.43685(13) 0.0232(4) Uani 1 1 d . . . . .
H28 H 0.092639 0.771429 0.405947 0.028 Uiso 1 1 calc R U . . .
C29 C 0.02238(11) 0.77769(15) 0.47370(14) 0.0260(5) Uani 1 1 d . . . . .
H29 H 0.016023 0.837668 0.468815 0.031 Uiso 1 1 calc R U . . .
C30 C -0.01424(11) 0.72967(16) 0.51718(13) 0.0268(5) Uani 1 1 d . . . . .
C31 C -0.00432(12) 0.64171(15) 0.52304(13) 0.0260(5) Uani 1 1 d . . . . .
H31 H -0.030382 0.607579 0.550983 0.031 Uiso 1 1 calc R U . . .
C32 C 0.04369(11) 0.60416(15) 0.48797(13) 0.0236(4) Uani 1 1 d . . . . .
H32 H 0.050767 0.544450 0.494611 0.028 Uiso 1 1 calc R U . . .
C33 C -0.0714(2) 0.8512(2) 0.5539(2) 0.0713(13) Uani 1 1 d . . . . .
H33A H -0.090547 0.867033 0.499001 0.107 Uiso 1 1 calc R U . . .
H33B H -0.029914 0.881533 0.570518 0.107 Uiso 1 1 calc R U . . .
H33C H -0.101739 0.866794 0.589233 0.107 Uiso 1 1 calc R U . . .
C34 C 0.31695(11) 0.65372(16) 0.26705(13) 0.0260(5) Uani 1 1 d . . . . .
C35 C 0.34593(13) 0.72685(19) 0.30398(16) 0.0364(6) Uani 1 1 d . . . . .
H35 H 0.322833 0.762293 0.334494 0.044 Uiso 1 1 calc R U . . .
C36 C 0.40947(15) 0.7472(2) 0.29540(17) 0.0449(7) Uani 1 1 d . . . . .
C37 C 0.4082(3) 0.8736(3) 0.3740(3) 0.111(2) Uani 1 1 d . . . . .
H37A H 0.435100 0.923967 0.391063 0.166 Uiso 1 1 calc R U . . .
H37B H 0.398635 0.843594 0.420903 0.166 Uiso 1 1 calc R U . . .
H37C H 0.367085 0.891407 0.340055 0.166 Uiso 1 1 calc R U . . .
C38 C 0.44333(13) 0.6959(2) 0.25088(17) 0.0425(7) Uani 1 1 d . . . . .
H38 H 0.486773 0.710159 0.245722 0.051 Uiso 1 1 calc R U . . .
C39 C 0.41356(12) 0.62392(19) 0.21403(17) 0.0365(6) Uani 1 1 d . . . . .
C40 C 0.41910(19) 0.5095(3) 0.1238(3) 0.0651(11) Uani 1 1 d . . . . .
H40A H 0.379574 0.529584 0.088044 0.098 Uiso 1 1 calc R U . . .
H40B H 0.407119 0.466241 0.160011 0.098 Uiso 1 1 calc R U . . .
H40C H 0.449189 0.484412 0.092213 0.098 Uiso 1 1 calc R U . . .
C41 C 0.34981(11) 0.60147(17) 0.22182(15) 0.0298(5) Uani 1 1 d . . . . .
H41 H 0.329536 0.551665 0.196730 0.036 Uiso 1 1 calc R U . . .
C42 C 0.20258(11) 0.68368(14) 0.25775(13) 0.0223(4) Uani 1 1 d . . . . .
C43 C 0.19846(13) 0.74498(18) 0.19593(15) 0.0349(6) Uani 1 1 d . . . . .
H43 H 0.236306 0.759406 0.174960 0.042 Uiso 1 1 calc R U . . .
C44 C 0.13977(15) 0.78333(19) 0.16653(17) 0.0410(7) Uani 1 1 d . . . . .
H44 H 0.136482 0.822226 0.123270 0.049 Uiso 1 1 calc R U . . .
C45 C 0.08488(13) 0.76567(17) 0.19965(15) 0.0331(5) Uani 1 1 d . . . . .
H45 H 0.043706 0.791170 0.179293 0.040 Uiso 1 1 calc R U . . .
C46 C 0.09239(11) 0.71033(14) 0.26250(13) 0.0231(4) Uani 1 1 d . . . . .
H46 H 0.055301 0.698344 0.285848 0.028 Uiso 1 1 calc R U . . .
C47 C 0.17107(12) 0.51100(15) 0.55614(13) 0.0267(5) Uani 1 1 d . . . . .
H47 H 0.161196 0.567726 0.569710 0.032 Uiso 1 1 calc R U . . .
C48 C 0.17679(14) 0.44980(17) 0.61415(14) 0.0327(6) Uani 1 1 d . . . . .
H48 H 0.171651 0.463703 0.666790 0.039 Uiso 1 1 calc R U . . .
C49 C 0.19047(13) 0.36588(16) 0.59361(14) 0.0317(5) Uani 1 1 d . . . . .
H49 H 0.191049 0.320995 0.631162 0.038 Uiso 1 1 calc R U . . .
C50 C 0.20289(12) 0.34908(14) 0.51982(14) 0.0255(5) Uani 1 1 d . . . . .
H50 H 0.212703 0.292455 0.505872 0.031 Uiso 1 1 calc R U . . .
C51 C 0.20120(10) 0.41618(13) 0.46349(12) 0.0191(4) Uani 1 1 d . . . . .
C52 C 0.23280(10) 0.32403(13) 0.36737(12) 0.0191(4) Uani 1 1 d . . . . .
C53 C 0.29408(11) 0.28459(14) 0.38670(13) 0.0232(4) Uani 1 1 d . . . . .
H53 H 0.330609 0.314292 0.416017 0.028 Uiso 1 1 calc R U . . .
C54 C 0.30027(11) 0.20034(15) 0.36179(14) 0.0250(4) Uani 1 1 d . . . . .
C55 C 0.41273(14) 0.1918(2) 0.4261(2) 0.0520(9) Uani 1 1 d . . . . .
H55A H 0.449585 0.151776 0.432942 0.078 Uiso 1 1 calc R U . . .
H55B H 0.402897 0.206718 0.478322 0.078 Uiso 1 1 calc R U . . .
H55C H 0.424213 0.243641 0.399543 0.078 Uiso 1 1 calc R U . . .
C56 C 0.24735(11) 0.15786(14) 0.31674(13) 0.0243(4) Uani 1 1 d . . . . .
H56 H 0.252426 0.101359 0.298554 0.029 Uiso 1 1 calc R U . . .
C57 C 0.18731(11) 0.19820(14) 0.29850(12) 0.0217(4) Uani 1 1 d . . . . .
C58 C 0.17946(11) 0.28169(14) 0.32348(13) 0.0217(4) Uani 1 1 d . . . . .
H58 H 0.138112 0.309202 0.310611 0.026 Uiso 1 1 calc R U . . .
C59 C 0.07990(13) 0.19656(19) 0.2210(2) 0.0453(7) Uani 1 1 d . . . . .
H59A H 0.092396 0.247201 0.193609 0.068 Uiso 1 1 calc R U . . .
H59B H 0.055884 0.214201 0.262574 0.068 Uiso 1 1 calc R U . . .
H59C H 0.051967 0.159682 0.182559 0.068 Uiso 1 1 calc R U . . .
O2 O 0.44290(13) 0.81760(19) 0.33005(16) 0.0720(8) Uani 1 1 d . . . . .

loop_
_atom_site_aniso_label
_atom_site_aniso_U_11
_atom_site_aniso_U_22
_atom_site_aniso_U_33
_atom_site_aniso_U_23
_atom_site_aniso_U_13
_atom_site_aniso_U_12
Ru1 0.01589(8) 0.01518(8) 0.01354(7) 0.00024(6) 0.00224(5) 0.00120(6)
O1 0.0309(11) 0.0594(15) 0.0767(16) 0.0117(12) 0.0262(11) 0.0096(10)
N1 0.0191(8) 0.0173(8) 0.0161(8) -0.0008(6) 0.0032(6) -0.0021(6)
C1 0.0215(10) 0.0237(11) 0.0229(10) -0.0034(8) 0.0063(8) -0.0025(8)
Ru2 0.01594(8) 0.01630(8) 0.01410(7) -0.00056(6) 0.00315(5) 0.00040(6)
N2 0.0196(8) 0.0236(9) 0.0150(8) -0.0018(7) 0.0028(6) -0.0013(7)
C2 0.0204(11) 0.0371(13) 0.0332(12) -0.0096(10) 0.0058(9) -0.0073(9)
O3 0.0217(8) 0.0400(10) 0.0435(10) -0.0056(8) 0.0066(7) 0.0099(7)
N3 0.0183(8) 0.0174(8) 0.0171(8) -0.0006(6) 0.0017(6) 0.0010(6)
C3 0.0239(11) 0.0406(14) 0.0296(12) -0.0131(10) 0.0032(9) -0.0100(10)
O4 0.0392(10) 0.0405(11) 0.0297(9) 0.0118(8) -0.0014(8) 0.0043(8)
N4 0.0155(8) 0.0201(9) 0.0199(8) -0.0016(7) 0.0006(6) 0.0012(7)
C4 0.0264(11) 0.0348(13) 0.0216(10) -0.0086(9) 0.0050(9) -0.0081(10)
O5 0.0412(11) 0.0439(11) 0.0348(10) -0.0009(8) 0.0143(8) 0.0180(9)
N5 0.0209(9) 0.0232(9) 0.0190(8) 0.0048(7) 0.0053(7) -0.0032(7)
C5 0.0224(10) 0.0192(10) 0.0164(9) -0.0011(8) 0.0033(8) -0.0019(8)
O6 0.0356(9) 0.0370(10) 0.0176(7) 0.0025(7) 0.0065(7) 0.0036(8)
N6 0.0211(9) 0.0181(8) 0.0178(8) 0.0023(6) 0.0019(7) -0.0003(7)
C6 0.0202(10) 0.0247(11) 0.0178(9) -0.0052(8) 0.0047(8) -0.0036(8)
O7 0.0264(8) 0.0245(8) 0.0389(10) -0.0111(7) 0.0062(7) -0.0037(7)
N7 0.0223(9) 0.0173(8) 0.0152(8) 0.0008(6) 0.0032(6) 0.0018(7)
C7 0.0227(10) 0.0249(11) 0.0206(10) -0.0040(8) 0.0047(8) -0.0006(8)
O8 0.0294(9) 0.0292(9) 0.0496(11) -0.0116(8) -0.0009(8) 0.0117(7)
N8 0.0227(9) 0.0143(8) 0.0178(8) -0.0009(6) 0.0045(7) 0.0022(7)
C8 0.0249(11) 0.0276(11) 0.0187(10) -0.0017(8) 0.0032(8) -0.0041(9)
O9 0.0346(10) 0.0417(11) 0.0374(10) 0.0037(8) 0.0180(8) 0.0115(8)
C9 0.0442(15) 0.0471(16) 0.0183(11) 0.0021(10) 0.0090(10) 0.0026(12)
C10 0.0303(12) 0.0341(13) 0.0202(10) -0.0039(9) 0.0098(9) -0.0003(10)
C11 0.0261(11) 0.0301(12) 0.0279(11) -0.0050(9) 0.0071(9) 0.0034(9)
C12 0.0259(11) 0.0275(11) 0.0204(10) -0.0018(9) 0.0036(8) 0.0017(9)
C13 0.0404(15) 0.0398(16) 0.0485(17) 0.0029(13) 0.0110(13) 0.0144(12)
C14 0.0160(9) 0.0192(10) 0.0228(10) -0.0012(8) -0.0010(8) 0.0007(7)
C15 0.0185(10) 0.0242(11) 0.0237(10) -0.0024(8) 0.0013(8) 0.0001(8)
C16 0.0167(10) 0.0258(11) 0.0350(12) -0.0059(9) 0.0017(9) 0.0007(8)
C17 0.0314(13) 0.0513(17) 0.0430(15) -0.0116(13) 0.0137(12) 0.0039(12)
C18 0.0210(11) 0.0244(11) 0.0370(13) 0.0027(10) -0.0034(9) 0.0029(9)
C19 0.0255(11) 0.0265(11) 0.0249(11) 0.0043(9) -0.0024(9) -0.0025(9)
C20 0.0224(10) 0.0250(11) 0.0229(10) -0.0004(8) 0.0029(8) -0.0001(8)
C21 0.0482(17) 0.062(2) 0.0268(13) 0.0116(13) 0.0080(12) 0.0027(14)
C22 0.0188(10) 0.0201(10) 0.0178(9) 0.0001(8) 0.0009(7) -0.0005(8)
C23 0.0194(10) 0.0265(11) 0.0277(11) -0.0036(9) -0.0007(8) 0.0007(8)
C24 0.0267(12) 0.0284(12) 0.0287(12) -0.0081(9) -0.0022(9) -0.0043(9)
C25 0.0301(12) 0.0234(11) 0.0333(12) -0.0094(9) 0.0021(10) -0.0001(9)
C26 0.0244(11) 0.0199(10) 0.0278(11) -0.0035(8) 0.0032(9) 0.0020(8)
C27 0.0159(9) 0.0223(10) 0.0130(8) -0.0021(7) 0.0032(7) -0.0003(7)
C28 0.0228(10) 0.0258(11) 0.0210(10) 0.0013(8) 0.0043(8) 0.0001(8)
C29 0.0286(12) 0.0238(11) 0.0252(11) 0.0004(9) 0.0038(9) 0.0070(9)
C30 0.0242(11) 0.0345(13) 0.0220(10) -0.0020(9) 0.0053(8) 0.0068(9)
C31 0.0270(11) 0.0298(12) 0.0222(10) -0.0006(9) 0.0069(9) -0.0033(9)
C32 0.0263(11) 0.0230(11) 0.0208(10) -0.0022(8) 0.0030(8) -0.0005(9)
C33 0.097(3) 0.056(2) 0.079(3) 0.0245(19) 0.063(2) 0.045(2)
C34 0.0222(11) 0.0320(12) 0.0239(11) 0.0101(9) 0.0044(8) -0.0035(9)
C35 0.0352(14) 0.0434(15) 0.0324(13) -0.0009(11) 0.0104(11) -0.0136(12)
C36 0.0387(15) 0.060(2) 0.0340(14) 0.0067(13) 0.0030(12) -0.0256(14)
C37 0.132(4) 0.110(4) 0.108(4) -0.067(3) 0.068(3) -0.096(4)
C38 0.0215(12) 0.0615(19) 0.0435(15) 0.0225(14) 0.0035(11) -0.0087(12)
C39 0.0232(12) 0.0453(15) 0.0429(15) 0.0196(12) 0.0107(10) 0.0070(11)
C40 0.054(2) 0.062(2) 0.089(3) -0.005(2) 0.040(2) 0.0130(18)
C41 0.0225(11) 0.0338(13) 0.0339(12) 0.0118(10) 0.0071(9) 0.0029(9)
C42 0.0255(11) 0.0215(10) 0.0201(10) 0.0028(8) 0.0044(8) -0.0034(8)
C43 0.0365(14) 0.0383(14) 0.0325(13) 0.0170(11) 0.0129(11) 0.0025(11)
C44 0.0453(16) 0.0397(15) 0.0389(15) 0.0226(12) 0.0101(12) 0.0061(12)
C45 0.0356(13) 0.0367(14) 0.0262(12) 0.0115(10) 0.0037(10) 0.0110(11)
C46 0.0244(11) 0.0252(11) 0.0188(10) 0.0023(8) 0.0017(8) 0.0044(8)
C47 0.0375(13) 0.0241(11) 0.0194(10) -0.0006(8) 0.0073(9) 0.0081(9)
C48 0.0482(15) 0.0330(13) 0.0194(11) 0.0052(9) 0.0130(10) 0.0127(11)
C49 0.0450(15) 0.0279(12) 0.0248(11) 0.0093(9) 0.0137(10) 0.0086(11)
C50 0.0329(12) 0.0186(10) 0.0265(11) 0.0043(8) 0.0093(9) 0.0048(9)
C51 0.0201(10) 0.0180(10) 0.0189(9) 0.0008(8) 0.0032(8) 0.0009(8)
C52 0.0233(10) 0.0163(9) 0.0187(9) 0.0002(7) 0.0061(8) 0.0015(8)
C53 0.0227(10) 0.0205(10) 0.0268(11) -0.0032(8) 0.0056(8) -0.0001(8)
C54 0.0261(11) 0.0238(11) 0.0264(11) -0.0018(9) 0.0086(9) 0.0046(9)
C55 0.0290(14) 0.0443(17) 0.076(2) -0.0200(16) -0.0075(14) 0.0118(12)
C56 0.0303(12) 0.0179(10) 0.0267(11) -0.0040(8) 0.0107(9) 0.0007(8)
C57 0.0256(11) 0.0219(10) 0.0190(10) -0.0037(8) 0.0076(8) -0.0038(8)
C58 0.0215(10) 0.0198(10) 0.0242(10) -0.0030(8) 0.0053(8) 0.0017(8)
C59 0.0260(13) 0.0400(16) 0.065(2) -0.0227(14) -0.0057(13) -0.0013(11)
O2 0.0631(16) 0.090(2) 0.0662(16) -0.0176(15) 0.0198(13) -0.0543(15)

loop_
_atom_type_symbol
_atom_type_description
_atom_type_scat_dispersion_real
_atom_type_scat_dispersion_imag
_atom_type_scat_source
C C 0.0033 0.0016 'International Tables Vol C Tables 4.2.6.8 and 6.1.1.4'
H H 0.0000 0.0000 'International Tables Vol C Tables 4.2.6.8 and 6.1.1.4'
N N 0.0061 0.0033 'International Tables Vol C Tables 4.2.6.8 and 6.1.1.4'
O O 0.0106 0.0060 'International Tables Vol C Tables 4.2.6.8 and 6.1.1.4'
Ru Ru -1.2594 0.8363 'International Tables Vol C Tables 4.2.6.8 and 6.1.1.4'

loop_
_geom_angle_atom_site_label_1
_geom_angle_atom_site_label_2
_geom_angle_atom_site_label_3
_geom_angle
_geom_angle_site_symmetry_1
_geom_angle_site_symmetry_3
_geom_angle_publ_flag
N6 Ru1 N7 172.14(7) . . ?
N6 Ru1 N3 91.44(7) . . ?
N7 Ru1 N3 87.49(7) . . ?
N6 Ru1 N1 84.40(7) . . ?
N7 Ru1 N1 95.77(7) . . ?
N3 Ru1 N1 172.50(7) . . ?
N6 Ru1 C27 94.48(7) . . ?
N7 Ru1 C27 93.36(7) . . ?
N3 Ru1 C27 93.75(7) . . ?
N1 Ru1 C27 92.79(7) . . ?
N6 Ru1 Ru2 87.34(5) . . ?
N7 Ru1 Ru2 84.82(5) . . ?
N3 Ru1 Ru2 86.92(5) . . ?
N1 Ru1 Ru2 86.65(5) . . ?
C27 Ru1 Ru2 178.03(6) . . ?
C39 O1 C40 117.2(2) . . ?
C1 N1 C5 117.55(18) . . ?
C1 N1 Ru1 123.00(14) . . ?
C5 N1 Ru1 118.55(14) . . ?
N1 C1 C2 124.6(2) . . ?
N1 C1 H1 117.7 . . ?
C2 C1 H1 117.7 . . ?
N4 Ru2 N2 178.47(7) . . ?
N4 Ru2 N8 89.37(7) . . ?
N2 Ru2 N8 91.71(7) . . ?
N4 Ru2 N5 89.40(7) . . ?
N2 Ru2 N5 89.47(7) . . ?
N8 Ru2 N5 177.01(7) . . ?
N4 Ru2 Ru1 88.87(5) . . ?
N2 Ru2 Ru1 90.04(5) . . ?
N8 Ru2 Ru1 89.99(5) . . ?
N5 Ru2 Ru1 87.26(5) . . ?
C5 N2 C6 120.43(17) . . ?
C5 N2 Ru2 120.72(14) . . ?
C6 N2 Ru2 118.61(14) . . ?
C1 C2 C3 118.3(2) . . ?
C1 C2 H2 120.9 . . ?
C3 C2 H2 120.9 . . ?
C16 O3 C17 117.5(2) . . ?
C26 N3 C22 117.75(18) . . ?
C26 N3 Ru1 124.36(15) . . ?
C22 N3 Ru1 117.89(14) . . ?
C4 C3 C2 119.1(2) . . ?
C4 C3 H3 120.4 . . ?
C2 C3 H3 120.4 . . ?
C19 O4 C21 117.3(2) . . ?
C22 N4 C14 118.42(17) . . ?
C22 N4 Ru2 119.67(14) . . ?
C14 N4 Ru2 121.48(14) . . ?
C3 C4 C5 120.6(2) . . ?
C3 C4 H4 119.7 . . ?
C5 C4 H4 119.7 . . ?
C11 O5 C13 117.5(2) . . ?
C42 N5 C34 119.60(19) . . ?
C42 N5 Ru2 119.26(14) . . ?
C34 N5 Ru2 121.05(15) . . ?
N2 C5 N1 117.03(18) . . ?
N2 C5 C4 123.07(19) . . ?
N1 C5 C4 119.85(19) . . ?
C8 O6 C9 117.39(19) . . ?
C46 N6 C42 119.08(18) . . ?
C46 N6 Ru1 122.32(15) . . ?
C42 N6 Ru1 118.48(14) . . ?
C7 C6 C12 120.5(2) . . ?
C7 C6 N2 121.4(2) . . ?
C12 C6 N2 118.07(19) . . ?
C57 O7 C59 116.49(19) . . ?
C47 N7 C51 117.93(18) . . ?
C47 N7 Ru1 122.43(15) . . ?
C51 N7 Ru1 119.63(13) . . ?
C6 C7 C8 119.4(2) . . ?
C6 C7 H7 120.3 . . ?
C8 C7 H7 120.3 . . ?
C54 O8 C55 117.8(2) . . ?
C51 N8 C52 117.02(17) . . ?
C51 N8 Ru2 118.58(14) . . ?
C52 N8 Ru2 124.40(13) . . ?
O6 C8 C10 124.0(2) . . ?
O6 C8 C7 114.9(2) . . ?
C10 C8 C7 121.0(2) . . ?
C30 O9 C33 117.2(2) . . ?
O6 C9 H9A 109.5 . . ?
O6 C9 H9B 109.5 . . ?
H9A C9 H9B 109.5 . . ?
O6 C9 H9C 109.5 . . ?
H9A C9 H9C 109.5 . . ?
H9B C9 H9C 109.5 . . ?
C8 C10 C11 118.7(2) . . ?
C8 C10 H10 120.7 . . ?
C11 C10 H10 120.7 . . ?
O5 C11 C12 123.8(2) . . ?
O5 C11 C10 114.6(2) . . ?
C12 C11 C10 121.6(2) . . ?
C11 C12 C6 118.8(2) . . ?
C11 C12 H12 120.6 . . ?
C6 C12 H12 120.6 . . ?
O5 C13 H13A 109.5 . . ?
O5 C13 H13B 109.5 . . ?
H13A C13 H13B 109.5 . . ?
O5 C13 H13C 109.5 . . ?
H13A C13 H13C 109.5 . . ?
H13B C13 H13C 109.5 . . ?
C15 C14 C20 121.1(2) . . ?
C15 C14 N4 119.70(19) . . ?
C20 C14 N4 119.10(19) . . ?
C14 C15 C16 118.5(2) . . ?
C14 C15 H15 120.8 . . ?
C16 C15 H15 120.8 . . ?
O3 C16 C18 115.3(2) . . ?
O3 C16 C15 123.3(2) . . ?
C18 C16 C15 121.4(2) . . ?
O3 C17 H17A 109.5 . . ?
O3 C17 H17B 109.5 . . ?
H17A C17 H17B 109.5 . . ?
O3 C17 H17C 109.5 . . ?
H17A C17 H17C 109.5 . . ?
H17B C17 H17C 109.5 . . ?
C16 C18 C19 119.1(2) . . ?
C16 C18 H18 120.5 . . ?
C19 C18 H18 120.5 . . ?
O4 C19 C18 115.6(2) . . ?
O4 C19 C20 123.4(2) . . ?
C18 C19 C20 121.0(2) . . ?
C19 C20 C14 118.9(2) . . ?
C19 C20 H20 120.6 . . ?
C14 C20 H20 120.6 . . ?
O4 C21 H21A 109.5 . . ?
O4 C21 H21B 109.5 . . ?
H21A C21 H21B 109.5 . . ?
O4 C21 H21C 109.5 . . ?
H21A C21 H21C 109.5 . . ?
H21B C21 H21C 109.5 . . ?
N4 C22 N3 117.37(18) . . ?
N4 C22 C23 122.20(19) . . ?
N3 C22 C23 120.35(19) . . ?
C24 C23 C22 120.1(2) . . ?
C24 C23 H23 120.0 . . ?
C22 C23 H23 120.0 . . ?
C23 C24 C25 119.4(2) . . ?
C23 C24 H24 120.3 . . ?
C25 C24 H24 120.3 . . ?
C26 C25 C24 118.4(2) . . ?
C26 C25 H25 120.8 . . ?
C24 C25 H25 120.8 . . ?
N3 C26 C25 123.9(2) . . ?
N3 C26 H26 118.1 . . ?
C25 C26 H26 118.1 . . ?
C28 C27 C32 113.70(19) . . ?
C28 C27 Ru1 124.38(15) . . ?
C32 C27 Ru1 121.92(15) . . ?
C27 C28 C29 124.3(2) . . ?
C27 C28 H28 117.8 . . ?
C29 C28 H28 117.8 . . ?
C30 C29 C28 119.5(2) . . ?
C30 C29 H29 120.3 . . ?
C28 C29 H29 120.3 . . ?
O9 C30 C29 125.2(2) . . ?
O9 C30 C31 115.5(2) . . ?
C29 C30 C31 119.2(2) . . ?
C32 C31 C30 119.8(2) . . ?
C32 C31 H31 120.1 . . ?
C30 C31 H31 120.1 . . ?
C31 C32 C27 123.4(2) . . ?
C31 C32 H32 118.3 . . ?
C27 C32 H32 118.3 . . ?
O9 C33 H33A 109.5 . . ?
O9 C33 H33B 109.5 . . ?
H33A C33 H33B 109.5 . . ?
O9 C33 H33C 109.5 . . ?
H33A C33 H33C 109.5 . . ?
H33B C33 H33C 109.5 . . ?
C41 C34 C35 121.4(2) . . ?
C41 C34 N5 119.3(2) . . ?
C35 C34 N5 119.2(2) . . ?
C34 C35 C36 118.7(3) . . ?
C34 C35 H35 120.6 . . ?
C36 C35 H35 120.6 . . ?
O2 C36 C38 115.7(3) . . ?
O2 C36 C35 123.4(3) . . ?
C38 C36 C35 120.9(3) . . ?
O2 C37 H37A 109.5 . . ?
O2 C37 H37B 109.5 . . ?
H37A C37 H37B 109.5 . . ?
O2 C37 H37C 109.5 . . ?
H37A C37 H37C 109.5 . . ?
H37B C37 H37C 109.5 . . ?
C39 C38 C36 119.6(2) . . ?
C39 C38 H38 120.2 . . ?
C36 C38 H38 120.2 . . ?
O1 C39 C38 115.4(2) . . ?
O1 C39 C41 123.7(3) . . ?
C38 C39 C41 120.9(3) . . ?
O1 C40 H40A 109.5 . . ?
O1 C40 H40B 109.5 . . ?
H40A C40 H40B 109.5 . . ?
O1 C40 H40C 109.5 . . ?
H40A C40 H40C 109.5 . . ?
H40B C40 H40C 109.5 . . ?
C34 C41 C39 118.5(3) . . ?
C34 C41 H41 120.8 . . ?
C39 C41 H41 120.8 . . ?
N5 C42 N6 116.51(19) . . ?
N5 C42 C43 124.2(2) . . ?
N6 C42 C43 119.0(2) . . ?
C44 C43 C42 119.8(2) . . ?
C44 C43 H43 120.1 . . ?
C42 C43 H43 120.1 . . ?
C43 C44 C45 120.4(2) . . ?
C43 C44 H44 119.8 . . ?
C45 C44 H44 119.8 . . ?
C46 C45 C44 117.5(2) . . ?
C46 C45 H45 121.2 . . ?
C44 C45 H45 121.2 . . ?
N6 C46 C45 123.7(2) . . ?
N6 C46 H46 118.1 . . ?
C45 C46 H46 118.1 . . ?
N7 C47 C48 123.6(2) . . ?
N7 C47 H47 118.2 . . ?
C48 C47 H47 118.2 . . ?
C47 C48 C49 118.0(2) . . ?
C47 C48 H48 121.0 . . ?
C49 C48 H48 121.0 . . ?
C50 C49 C48 119.7(2) . . ?
C50 C49 H49 120.1 . . ?
C48 C49 H49 120.1 . . ?
C49 C50 C51 120.0(2) . . ?
C49 C50 H50 120.0 . . ?
C51 C50 H50 120.0 . . ?
N8 C51 N7 116.37(18) . . ?
N8 C51 C50 124.06(19) . . ?
N7 C51 C50 119.52(19) . . ?
C58 C52 C53 121.2(2) . . ?
C58 C52 N8 117.82(19) . . ?
C53 C52 N8 120.93(19) . . ?
C52 C53 C54 118.4(2) . . ?
C52 C53 H53 120.8 . . ?
C54 C53 H53 120.8 . . ?
O8 C54 C56 114.7(2) . . ?
O8 C54 C53 124.6(2) . . ?
C56 C54 C53 120.8(2) . . ?
O8 C55 H55A 109.5 . . ?
O8 C55 H55B 109.5 . . ?
H55A C55 H55B 109.5 . . ?
O8 C55 H55C 109.5 . . ?
H55A C55 H55C 109.5 . . ?
H55B C55 H55C 109.5 . . ?
C57 C56 C54 119.7(2) . . ?
C57 C56 H56 120.2 . . ?
C54 C56 H56 120.2 . . ?
O7 C57 C56 116.0(2) . . ?
O7 C57 C58 123.2(2) . . ?
C56 C57 C58 120.8(2) . . ?
C52 C58 C57 119.1(2) . . ?
C52 C58 H58 120.4 . . ?
C57 C58 H58 120.4 . . ?
O7 C59 H59A 109.5 . . ?
O7 C59 H59B 109.5 . . ?
H59A C59 H59B 109.5 . . ?
O7 C59 H59C 109.5 . . ?
H59A C59 H59C 109.5 . . ?
H59B C59 H59C 109.5 . . ?
C36 O2 C37 116.9(3) . . ?

loop_
_geom_bond_atom_site_label_1
_geom_bond_atom_site_label_2
_geom_bond_distance
_geom_bond_site_symmetry_2
_geom_bond_publ_flag
Ru1 N6 2.0756(17) . ?
Ru1 N7 2.1114(17) . ?
Ru1 N3 2.1164(17) . ?
Ru1 N1 2.1332(17) . ?
Ru1 C27 2.193(2) . ?
Ru1 Ru2 2.3365(2) . ?
O1 C39 1.375(3) . ?
O1 C40 1.414(5) . ?
N1 C1 1.358(3) . ?
N1 C5 1.373(3) . ?
C1 C2 1.368(3) . ?
C1 H1 0.9500 . ?
Ru2 N4 2.0260(17) . ?
Ru2 N2 2.0357(17) . ?
Ru2 N8 2.0376(17) . ?
Ru2 N5 2.0492(18) . ?
N2 C5 1.352(3) . ?
N2 C6 1.419(3) . ?
C2 C3 1.395(3) . ?
C2 H2 0.9500 . ?
O3 C16 1.371(3) . ?
O3 C17 1.421(3) . ?
N3 C26 1.356(3) . ?
N3 C22 1.369(3) . ?
C3 C4 1.368(3) . ?
C3 H3 0.9500 . ?
O4 C19 1.371(3) . ?
O4 C21 1.432(4) . ?
N4 C22 1.353(3) . ?
N4 C14 1.413(3) . ?
C4 C5 1.423(3) . ?
C4 H4 0.9500 . ?
O5 C11 1.373(3) . ?
O5 C13 1.420(3) . ?
N5 C42 1.354(3) . ?
N5 C34 1.422(3) . ?
O6 C8 1.372(3) . ?
O6 C9 1.429(3) . ?
N6 C46 1.356(3) . ?
N6 C42 1.364(3) . ?
C6 C7 1.390(3) . ?
C6 C12 1.405(3) . ?
O7 C57 1.368(3) . ?
O7 C59 1.425(3) . ?
N7 C47 1.358(3) . ?
N7 C51 1.371(3) . ?
C7 C8 1.399(3) . ?
C7 H7 0.9500 . ?
O8 C54 1.374(3) . ?
O8 C55 1.423(3) . ?
N8 C51 1.347(3) . ?
N8 C52 1.429(3) . ?
C8 C10 1.387(3) . ?
O9 C30 1.378(3) . ?
O9 C33 1.420(4) . ?
C9 H9A 0.9800 . ?
C9 H9B 0.9800 . ?
C9 H9C 0.9800 . ?
C10 C11 1.396(3) . ?
C10 H10 0.9500 . ?
C11 C12 1.387(3) . ?
C12 H12 0.9500 . ?
C13 H13A 0.9800 . ?
C13 H13B 0.9800 . ?
C13 H13C 0.9800 . ?
C14 C15 1.392(3) . ?
C14 C20 1.393(3) . ?
C15 C16 1.395(3) . ?
C15 H15 0.9500 . ?
C16 C18 1.385(3) . ?
C17 H17A 0.9800 . ?
C17 H17B 0.9800 . ?
C17 H17C 0.9800 . ?
C18 C19 1.387(4) . ?
C18 H18 0.9500 . ?
C19 C20 1.392(3) . ?
C20 H20 0.9500 . ?
C21 H21A 0.9800 . ?
C21 H21B 0.9800 . ?
C21 H21C 0.9800 . ?
C22 C23 1.422(3) . ?
C23 C24 1.366(3) . ?
C23 H23 0.9500 . ?
C24 C25 1.394(3) . ?
C24 H24 0.9500 . ?
C25 C26 1.377(3) . ?
C25 H25 0.9500 . ?
C26 H26 0.9500 . ?
C27 C28 1.390(3) . ?
C27 C32 1.424(3) . ?
C28 C29 1.401(3) . ?
C28 H28 0.9500 . ?
C29 C30 1.380(3) . ?
C29 H29 0.9500 . ?
C30 C31 1.393(3) . ?
C31 C32 1.386(3) . ?
C31 H31 0.9500 . ?
C32 H32 0.9500 . ?
C33 H33A 0.9800 . ?
C33 H33B 0.9800 . ?
C33 H33C 0.9800 . ?
C34 C41 1.389(4) . ?
C34 C35 1.390(4) . ?
C35 C36 1.392(4) . ?
C35 H35 0.9500 . ?
C36 O2 1.377(4) . ?
C36 C38 1.384(5) . ?
C37 O2 1.432(6) . ?
C37 H37A 0.9800 . ?
C37 H37B 0.9800 . ?
C37 H37C 0.9800 . ?
C38 C39 1.380(4) . ?
C38 H38 0.9500 . ?
C39 C41 1.401(3) . ?
C40 H40A 0.9800 . ?
C40 H40B 0.9800 . ?
C40 H40C 0.9800 . ?
C41 H41 0.9500 . ?
C42 C43 1.418(3) . ?
C43 C44 1.369(4) . ?
C43 H43 0.9500 . ?
C44 C45 1.392(4) . ?
C44 H44 0.9500 . ?
C45 C46 1.366(3) . ?
C45 H45 0.9500 . ?
C46 H46 0.9500 . ?
C47 C48 1.367(3) . ?
C47 H47 0.9500 . ?
C48 C49 1.403(3) . ?
C48 H48 0.9500 . ?
C49 C50 1.358(3) . ?
C49 H49 0.9500 . ?
C50 C51 1.420(3) . ?
C50 H50 0.9500 . ?
C52 C58 1.387(3) . ?
C52 C53 1.399(3) . ?
C53 C54 1.399(3) . ?
C53 H53 0.9500 . ?
C54 C56 1.389(3) . ?
C55 H55A 0.9800 . ?
C55 H55B 0.9800 . ?
C55 H55C 0.9800 . ?
C56 C57 1.382(3) . ?
C56 H56 0.9500 . ?
C57 C58 1.394(3) . ?
C58 H58 0.9500 . ?
C59 H59A 0.9800 . ?
C59 H59B 0.9800 . ?
C59 H59C 0.9800 . ?

loop_
_geom_torsion_atom_site_label_1
_geom_torsion_atom_site_label_2
_geom_torsion_atom_site_label_3
_geom_torsion_atom_site_label_4
_geom_torsion
_geom_torsion_site_symmetry_1
_geom_torsion_site_symmetry_2
_geom_torsion_site_symmetry_3
_geom_torsion_site_symmetry_4
_geom_torsion_publ_flag
C5 N1 C1 C2 -0.5(3) . . . . ?
Ru1 N1 C1 C2 168.51(19) . . . . ?
N1 C1 C2 C3 0.0(4) . . . . ?
C1 C2 C3 C4 0.7(4) . . . . ?
C2 C3 C4 C5 -0.9(4) . . . . ?
C6 N2 C5 N1 -165.24(19) . . . . ?
Ru2 N2 C5 N1 9.0(3) . . . . ?
C6 N2 C5 C4 17.5(3) . . . . ?
Ru2 N2 C5 C4 -168.27(18) . . . . ?
C1 N1 C5 N2 -177.15(19) . . . . ?
Ru1 N1 C5 N2 13.4(2) . . . . ?
C1 N1 C5 C4 0.2(3) . . . . ?
Ru1 N1 C5 C4 -169.23(17) . . . . ?
C3 C4 C5 N2 177.6(2) . . . . ?
C3 C4 C5 N1 0.4(4) . . . . ?
C5 N2 C6 C7 56.6(3) . . . . ?
Ru2 N2 C6 C7 -117.80(19) . . . . ?
C5 N2 C6 C12 -127.3(2) . . . . ?
Ru2 N2 C6 C12 58.3(2) . . . . ?
C12 C6 C7 C8 0.9(3) . . . . ?
N2 C6 C7 C8 176.9(2) . . . . ?
C9 O6 C8 C10 -1.9(3) . . . . ?
C9 O6 C8 C7 177.6(2) . . . . ?
C6 C7 C8 O6 179.3(2) . . . . ?
C6 C7 C8 C10 -1.3(3) . . . . ?
O6 C8 C10 C11 179.7(2) . . . . ?
C7 C8 C10 C11 0.3(4) . . . . ?
C13 O5 C11 C12 -0.7(4) . . . . ?
C13 O5 C11 C10 179.7(2) . . . . ?
C8 C10 C11 O5 -179.3(2) . . . . ?
C8 C10 C11 C12 1.0(4) . . . . ?
O5 C11 C12 C6 179.0(2) . . . . ?
C10 C11 C12 C6 -1.4(4) . . . . ?
C7 C6 C12 C11 0.4(3) . . . . ?
N2 C6 C12 C11 -175.7(2) . . . . ?
C22 N4 C14 C15 -129.6(2) . . . . ?
Ru2 N4 C14 C15 57.9(2) . . . . ?
C22 N4 C14 C20 53.2(3) . . . . ?
Ru2 N4 C14 C20 -119.28(19) . . . . ?
C20 C14 C15 C16 -0.5(3) . . . . ?
N4 C14 C15 C16 -177.7(2) . . . . ?
C17 O3 C16 C18 179.8(2) . . . . ?
C17 O3 C16 C15 -0.8(3) . . . . ?
C14 C15 C16 O3 -179.8(2) . . . . ?
C14 C15 C16 C18 -0.5(3) . . . . ?
O3 C16 C18 C19 179.9(2) . . . . ?
C15 C16 C18 C19 0.5(4) . . . . ?
C21 O4 C19 C18 175.6(2) . . . . ?
C21 O4 C19 C20 -4.3(4) . . . . ?
C16 C18 C19 O4 -179.3(2) . . . . ?
C16 C18 C19 C20 0.6(4) . . . . ?
O4 C19 C20 C14 178.3(2) . . . . ?
C18 C19 C20 C14 -1.6(3) . . . . ?
C15 C14 C20 C19 1.6(3) . . . . ?
N4 C14 C20 C19 178.8(2) . . . . ?
C14 N4 C22 N3 -155.13(19) . . . . ?
Ru2 N4 C22 N3 17.5(3) . . . . ?
C14 N4 C22 C23 28.2(3) . . . . ?
Ru2 N4 C22 C23 -159.19(17) . . . . ?
C26 N3 C22 N4 -172.57(19) . . . . ?
Ru1 N3 C22 N4 8.1(2) . . . . ?
C26 N3 C22 C23 4.2(3) . . . . ?
Ru1 N3 C22 C23 -175.17(16) . . . . ?
N4 C22 C23 C24 173.1(2) . . . . ?
N3 C22 C23 C24 -3.5(3) . . . . ?
C22 C23 C24 C25 0.6(4) . . . . ?
C23 C24 C25 C26 1.3(4) . . . . ?
C22 N3 C26 C25 -2.3(3) . . . . ?
Ru1 N3 C26 C25 177.02(19) . . . . ?
C24 C25 C26 N3 -0.5(4) . . . . ?
C32 C27 C28 C29 1.8(3) . . . . ?
Ru1 C27 C28 C29 -177.24(17) . . . . ?
C27 C28 C29 C30 -1.9(4) . . . . ?
C33 O9 C30 C29 1.5(4) . . . . ?
C33 O9 C30 C31 179.8(3) . . . . ?
C28 C29 C30 O9 177.9(2) . . . . ?
C28 C29 C30 C31 -0.4(3) . . . . ?
O9 C30 C31 C32 -176.0(2) . . . . ?
C29 C30 C31 C32 2.5(3) . . . . ?
C30 C31 C32 C27 -2.5(3) . . . . ?
C28 C27 C32 C31 0.4(3) . . . . ?
Ru1 C27 C32 C31 179.48(17) . . . . ?
C42 N5 C34 C41 -123.4(2) . . . . ?
Ru2 N5 C34 C41 60.1(3) . . . . ?
C42 N5 C34 C35 59.8(3) . . . . ?
Ru2 N5 C34 C35 -116.7(2) . . . . ?
C41 C34 C35 C36 -0.4(4) . . . . ?
N5 C34 C35 C36 176.3(2) . . . . ?
C34 C35 C36 O2 -179.4(3) . . . . ?
C34 C35 C36 C38 0.1(4) . . . . ?
O2 C36 C38 C39 180.0(3) . . . . ?
C35 C36 C38 C39 0.4(4) . . . . ?
C40 O1 C39 C38 -174.2(3) . . . . ?
C40 O1 C39 C41 3.9(4) . . . . ?
C36 C38 C39 O1 177.4(3) . . . . ?
C36 C38 C39 C41 -0.8(4) . . . . ?
C35 C34 C41 C39 0.1(4) . . . . ?
N5 C34 C41 C39 -176.6(2) . . . . ?
O1 C39 C41 C34 -177.6(2) . . . . ?
C38 C39 C41 C34 0.5(4) . . . . ?
C34 N5 C42 N6 -158.9(2) . . . . ?
Ru2 N5 C42 N6 17.7(3) . . . . ?
C34 N5 C42 C43 27.7(3) . . . . ?
Ru2 N5 C42 C43 -155.8(2) . . . . ?
C46 N6 C42 N5 -165.7(2) . . . . ?
Ru1 N6 C42 N5 10.5(3) . . . . ?
C46 N6 C42 C43 8.1(3) . . . . ?
Ru1 N6 C42 C43 -175.73(18) . . . . ?
N5 C42 C43 C44 165.4(3) . . . . ?
N6 C42 C43 C44 -7.8(4) . . . . ?
C42 C43 C44 C45 3.2(5) . . . . ?
C43 C44 C45 C46 1.0(4) . . . . ?
C42 N6 C46 C45 -4.1(3) . . . . ?
Ru1 N6 C46 C45 179.97(19) . . . . ?
C44 C45 C46 N6 -0.6(4) . . . . ?
C51 N7 C47 C48 -8.3(4) . . . . ?
Ru1 N7 C47 C48 172.7(2) . . . . ?
N7 C47 C48 C49 -0.9(4) . . . . ?
C47 C48 C49 C50 5.4(4) . . . . ?
C48 C49 C50 C51 -0.8(4) . . . . ?
C52 N8 C51 N7 -166.70(18) . . . . ?
Ru2 N8 C51 N7 13.4(2) . . . . ?
C52 N8 C51 C50 15.7(3) . . . . ?
Ru2 N8 C51 C50 -164.11(17) . . . . ?
C47 N7 C51 N8 -164.9(2) . . . . ?
Ru1 N7 C51 N8 14.1(3) . . . . ?
C47 N7 C51 C50 12.7(3) . . . . ?
Ru1 N7 C51 C50 -168.23(16) . . . . ?
C49 C50 C51 N8 169.0(2) . . . . ?
C49 C50 C51 N7 -8.5(3) . . . . ?
C51 N8 C52 C58 85.8(2) . . . . ?
Ru2 N8 C52 C58 -94.4(2) . . . . ?
C51 N8 C52 C53 -92.6(2) . . . . ?
Ru2 N8 C52 C53 87.2(2) . . . . ?
C58 C52 C53 C54 -1.1(3) . . . . ?
N8 C52 C53 C54 177.26(19) . . . . ?
C55 O8 C54 C56 -178.7(3) . . . . ?
C55 O8 C54 C53 1.3(4) . . . . ?
C52 C53 C54 O8 -177.9(2) . . . . ?
C52 C53 C54 C56 2.1(3) . . . . ?
O8 C54 C56 C57 177.8(2) . . . . ?
C53 C54 C56 C57 -2.2(3) . . . . ?
C59 O7 C57 C56 -165.6(2) . . . . ?
C59 O7 C57 C58 15.4(3) . . . . ?
C54 C56 C57 O7 -177.8(2) . . . . ?
C54 C56 C57 C58 1.2(3) . . . . ?
C53 C52 C58 C57 0.2(3) . . . . ?
N8 C52 C58 C57 -178.21(19) . . . . ?
O7 C57 C58 C52 178.7(2) . . . . ?
C56 C57 C58 C52 -0.2(3) . . . . ?
C38 C36 O2 C37 177.7(4) . . . . ?
C35 C36 O2 C37 -2.7(5) . . . . ?
